data_7102113
loop_
_publ_author_name
'Wang, Jian'
'Onions, Stuart'
'Pilkington, Melanie'
'Stoeckli-Evans, Helen'
'Halfpenny, Joan C'
'Wallis, John D'

_publ_section_title
;
 Metal catalyzed rearrangement of a 2,2'-bipyridine Schiff-base ligand
 to a quaterpyridine-type complex.
;
_journal_issue 35
_journal_name_full 'Chemical communications (Cambridge, England)'
_journal_page_first 3628
_journal_page_last 3630
_journal_paper_doi 10.1039/b705555b
_journal_year 2007
_chemical_formula_moiety 'C16 H14 N5, Cl'
_chemical_formula_sum 'C16 H14 Cl N5'
_chemical_formula_weight 311.77
_chemical_name_systematic
;
?
;
_space_group_IT_number 14
_symmetry_cell_setting monoclinic
_symmetry_space_group_name_Hall '-P 2ybc'
_symmetry_space_group_name_H-M 'P 1 21/c 1'
_atom_sites_solution_hydrogens geom
_atom_sites_solution_primary direct
_atom_sites_solution_secondary difmap
_audit_creation_method SHELXL-97
_cell_angle_alpha 90.00
_cell_angle_beta 109.248(7)
_cell_angle_gamma 90.00
_cell_formula_units_Z 4
_cell_length_a 12.9931(15)
_cell_length_b 12.4406(14)
_cell_length_c 9.5280(11)
_cell_measurement_temperature 173(2)
_cell_volume 1454.0(3)
_computing_cell_refinement 'HKL Scalepack (Otinowinski & Minor 1997)'
_computing_data_collection 'Collect (Nonius B.V. 1998)'
_computing_data_reduction 'HKL Scalepack (Otinowinski & Minor 1997)'
_computing_structure_refinement 'SHELXL-97 (Sheldrick, 1997)'
_computing_structure_solution 'SHELXS-97 (Sheldrick, 1990)'
_diffrn_ambient_temperature 173(2)
_diffrn_measured_fraction_theta_full 0.994
_diffrn_measured_fraction_theta_max 0.994
_diffrn_measurement_device_type 'Nonius Kappa CCD'
_diffrn_measurement_method 'Thin slice and scans'
_diffrn_radiation_monochromator graphite
_diffrn_radiation_source 'fine-focus sealed tube'
_diffrn_radiation_type MoK\a
_diffrn_radiation_wavelength 0.71073
_diffrn_reflns_av_R_equivalents 0.0447
_diffrn_reflns_av_sigmaI/netI 0.0437
_diffrn_reflns_limit_h_max 18
_diffrn_reflns_limit_h_min -18
_diffrn_reflns_limit_k_max 17
_diffrn_reflns_limit_k_min -17
_diffrn_reflns_limit_l_max 13
_diffrn_reflns_limit_l_min -12
_diffrn_reflns_number 15114
_diffrn_reflns_theta_full 30.61
_diffrn_reflns_theta_max 30.61
_diffrn_reflns_theta_min 2.33
_exptl_absorpt_coefficient_mu 0.266
_exptl_absorpt_correction_T_max 0.983
_exptl_absorpt_correction_T_min 0.920
_exptl_absorpt_correction_type multi-scan
_exptl_absorpt_process_details 'Bruker SADABS'
_exptl_crystal_colour yellow
_exptl_crystal_density_diffrn 1.424
_exptl_crystal_density_method 'not measured'
_exptl_crystal_description block
_exptl_crystal_F_000 648
_exptl_crystal_size_max 0.280
_exptl_crystal_size_mid 0.220
_exptl_crystal_size_min 0.065
_refine_diff_density_max 0.468
_refine_diff_density_min -0.242
_refine_diff_density_rms 0.065
_refine_ls_extinction_method none
_refine_ls_goodness_of_fit_ref 1.031
_refine_ls_hydrogen_treatment mixed
_refine_ls_matrix_type full
_refine_ls_number_parameters 255
_refine_ls_number_reflns 4458
_refine_ls_number_restraints 0
_refine_ls_restrained_S_all 1.031
_refine_ls_R_factor_all 0.0480
_refine_ls_R_factor_gt 0.0385
_refine_ls_shift/su_max 0.001
_refine_ls_shift/su_mean 0.000
_refine_ls_structure_factor_coef Fsqd
_refine_ls_weighting_details 'calc w=1/[\s^2^(Fo^2^)+(0.0545P)^2^+0.4411P] where P=(Fo^2^+2Fc^2^)/3'
_refine_ls_weighting_scheme calc
_refine_ls_wR_factor_gt 0.0991
_refine_ls_wR_factor_ref 0.1059
_reflns_number_gt 3731
_reflns_number_total 4458
_reflns_threshold_expression >2sigma(I)
_cod_data_source_file b705555b.txt
_cod_data_source_block rearrangedligand
_cod_original_sg_symbol_H-M P21/c
_cod_database_code 7102113

loop_
_symmetry_equiv_pos_as_xyz
'x, y, z'
'-x, y+1/2, -z+1/2'
'-x, -y, -z'
'x, -y-1/2, z-1/2'

loop_
_atom_site_label
_atom_site_type_symbol
_atom_site_fract_x
_atom_site_fract_y
_atom_site_fract_z
_atom_site_U_iso_or_equiv
_atom_site_adp_type
_atom_site_occupancy
_atom_site_symmetry_multiplicity
_atom_site_calc_flag
Cl1 Cl 0.75474(2) 0.18639(2) 0.63162(3) 0.01589(9) Uani 1 1 d
N1 N 0.65866(9) 0.65150(9) 0.73978(11) 0.0164(2) Uani 1 1 d
N2 N 0.78941(9) 0.43684(9) 0.59633(11) 0.0149(2) Uani 1 1 d
N3 N 0.65342(8) 0.52438(8) 0.39351(11) 0.01253(19) Uani 1 1 d
N4 N 0.48139(10) 0.70870(10) 0.51247(14) 0.0230(2) Uani 1 1 d
N5 N 0.81769(8) 0.61795(9) 0.30968(11) 0.0168(2) Uani 1 1 d
C1 C 0.70477(11) 0.63529(11) 0.88551(14) 0.0195(3) Uani 1 1 d
C2 C 0.77522(11) 0.55031(11) 0.94527(14) 0.0201(3) Uani 1 1 d
C3 C 0.80422(11) 0.48198(11) 0.85052(13) 0.0183(2) Uani 1 1 d
C4 C 0.76119(10) 0.49970(10) 0.69744(13) 0.0141(2) Uani 1 1 d
C5 C 0.68467(9) 0.58330(10) 0.64617(12) 0.0130(2) Uani 1 1 d
C6 C 0.61975(9) 0.58718(9) 0.48773(13) 0.0125(2) Uani 1 1 d
C7 C 0.51919(10) 0.64290(10) 0.42858(13) 0.0147(2) Uani 1 1 d
C8 C 0.45857(10) 0.62654(10) 0.27721(14) 0.0159(2) Uani 1 1 d
C9 C 0.49560(10) 0.55900(11) 0.19040(13) 0.0172(2) Uani 1 1 d
C10 C 0.59535(10) 0.50795(10) 0.24978(13) 0.0159(2) Uani 1 1 d
C11 C 0.76707(10) 0.47935(10) 0.45116(13) 0.0131(2) Uani 1 1 d
C12 C 0.84442(9) 0.56979(9) 0.44239(12) 0.0125(2) Uani 1 1 d
C13 C 0.93714(10) 0.59601(10) 0.56063(13) 0.0153(2) Uani 1 1 d
C14 C 1.00458(10) 0.67722(11) 0.54031(14) 0.0176(2) Uani 1 1 d
C15 C 0.97777(10) 0.72781(11) 0.40377(15) 0.0190(2) Uani 1 1 d
C16 C 0.88401(11) 0.69534(11) 0.29194(15) 0.0197(3) Uani 1 1 d
H1 H 0.8538(15) 0.4198(15) 0.889(2) 0.027(5) Uiso 1 1 d
H2 H 0.8021(14) 0.5398(14) 1.055(2) 0.025(4) Uiso 1 1 d
H3 H 0.6855(16) 0.6850(15) 0.951(2) 0.031(5) Uiso 1 1 d
H4 H 0.5201(16) 0.7194(16) 0.605(2) 0.032(5) Uiso 1 1 d
H5 H 0.4156(16) 0.7337(16) 0.474(2) 0.031(5) Uiso 1 1 d
H6 H 0.3905(15) 0.6621(15) 0.235(2) 0.027(5) Uiso 1 1 d
H7 H 0.4519(14) 0.5500(14) 0.0872(19) 0.020(4) Uiso 1 1 d
H8 H 0.6280(14) 0.4657(14) 0.1962(19) 0.022(4) Uiso 1 1 d
H9 H 0.8644(14) 0.7275(15) 0.196(2) 0.026(4) Uiso 1 1 d
H10 H 1.0213(15) 0.7847(15) 0.386(2) 0.027(4) Uiso 1 1 d
H11 H 1.0689(16) 0.6953(14) 0.620(2) 0.030(5) Uiso 1 1 d
H12 H 0.9549(14) 0.5601(14) 0.6521(19) 0.023(4) Uiso 1 1 d
H13 H 0.7863(15) 0.3679(16) 0.604(2) 0.027(5) Uiso 1 1 d
H14 H 0.7702(13) 0.4222(14) 0.3864(18) 0.018(4) Uiso 1 1 d

loop_
_atom_site_aniso_label
_atom_site_aniso_U_11
_atom_site_aniso_U_22
_atom_site_aniso_U_33
_atom_site_aniso_U_23
_atom_site_aniso_U_13
_atom_site_aniso_U_12
Cl1 0.01627(15) 0.01362(14) 0.01662(14) 0.00247(10) 0.00385(10) 0.00085(10)
N1 0.0183(5) 0.0167(5) 0.0151(5) -0.0030(4) 0.0068(4) -0.0007(4)
N2 0.0200(5) 0.0112(5) 0.0134(4) 0.0006(4) 0.0056(4) 0.0013(4)
N3 0.0134(4) 0.0119(4) 0.0125(4) -0.0009(3) 0.0045(3) -0.0012(3)
N4 0.0183(5) 0.0288(6) 0.0201(5) -0.0048(5) 0.0038(4) 0.0092(5)
N5 0.0163(5) 0.0202(5) 0.0137(4) 0.0009(4) 0.0048(4) -0.0019(4)
C1 0.0239(6) 0.0209(6) 0.0148(5) -0.0041(5) 0.0080(5) -0.0030(5)
C2 0.0249(6) 0.0230(6) 0.0119(5) 0.0004(5) 0.0055(5) -0.0042(5)
C3 0.0214(6) 0.0180(6) 0.0142(5) 0.0030(4) 0.0041(5) 0.0001(5)
C4 0.0170(5) 0.0128(5) 0.0128(5) 0.0006(4) 0.0055(4) -0.0017(4)
C5 0.0144(5) 0.0134(5) 0.0114(5) -0.0006(4) 0.0046(4) -0.0012(4)
C6 0.0127(5) 0.0125(5) 0.0126(5) -0.0002(4) 0.0045(4) -0.0010(4)
C7 0.0143(5) 0.0142(5) 0.0160(5) 0.0008(4) 0.0055(4) -0.0006(4)
C8 0.0132(5) 0.0171(6) 0.0166(5) 0.0034(4) 0.0038(4) -0.0010(4)
C9 0.0164(6) 0.0207(6) 0.0129(5) 0.0007(4) 0.0028(4) -0.0024(5)
C10 0.0178(6) 0.0168(6) 0.0130(5) -0.0022(4) 0.0047(4) -0.0025(4)
C11 0.0137(5) 0.0128(5) 0.0130(5) -0.0008(4) 0.0046(4) 0.0013(4)
C12 0.0131(5) 0.0130(5) 0.0124(5) -0.0015(4) 0.0054(4) 0.0009(4)
C13 0.0143(5) 0.0173(6) 0.0139(5) -0.0022(4) 0.0040(4) 0.0020(4)
C14 0.0128(5) 0.0203(6) 0.0185(5) -0.0050(5) 0.0038(4) -0.0006(4)
C15 0.0165(6) 0.0193(6) 0.0229(6) -0.0028(5) 0.0090(5) -0.0036(5)
C16 0.0198(6) 0.0221(6) 0.0174(6) 0.0026(5) 0.0063(5) -0.0035(5)

loop_
_atom_type_symbol
_atom_type_description
_atom_type_scat_dispersion_real
_atom_type_scat_dispersion_imag
_atom_type_scat_source
C C 0.0033 0.0016 'International Tables Vol C Tables 4.2.6.8 and 6.1.1.4'
H H 0.0000 0.0000 'International Tables Vol C Tables 4.2.6.8 and 6.1.1.4'
N N 0.0061 0.0033 'International Tables Vol C Tables 4.2.6.8 and 6.1.1.4'
Cl Cl 0.1484 0.1585 'International Tables Vol C Tables 4.2.6.8 and 6.1.1.4'

loop_
_geom_angle_atom_site_label_1
_geom_angle_atom_site_label_2
_geom_angle_atom_site_label_3
_geom_angle
C1 N1 C5 117.88(11)
C4 N2 C11 116.94(10)
C4 N2 H13 118.3(12)
C11 N2 H13 116.8(12)
C10 N3 C6 124.25(11)
C10 N3 C11 118.00(10)
C6 N3 C11 117.49(9)
C7 N4 H4 119.5(13)
C7 N4 H5 118.0(13)
H4 N4 H5 122.2(18)
C12 N5 C16 117.64(11)
N1 C1 C2 123.36(12)
N1 C1 H3 116.8(11)
C2 C1 H3 119.8(11)
C3 C2 C1 119.02(11)
C3 C2 H2 121.9(10)
C1 C2 H2 119.0(10)
C2 C3 C4 118.97(12)
C2 C3 H1 121.6(11)
C4 C3 H1 119.4(11)
N2 C4 C3 122.15(11)
N2 C4 C5 119.67(10)
C3 C4 C5 118.16(11)
N1 C5 C4 122.36(10)
N1 C5 C6 118.29(11)
C4 C5 C6 118.77(10)
N3 C6 C7 118.03(10)
N3 C6 C5 117.20(10)
C7 C6 C5 124.44(10)
N4 C7 C8 120.32(12)
N4 C7 C6 121.96(11)
C8 C7 C6 117.72(11)
C9 C8 C7 121.04(11)
C9 C8 H6 119.7(11)
C7 C8 H6 119.3(11)
C8 C9 C10 120.06(11)
C8 C9 H7 118.6(10)
C10 C9 H7 121.3(10)
N3 C10 C9 118.81(11)
N3 C10 H8 116.3(10)
C9 C10 H8 124.8(10)
N2 C11 N3 110.84(10)
N2 C11 C12 113.62(10)
N3 C11 C12 106.85(9)
N2 C11 H14 108.4(10)
N3 C11 H14 106.7(10)
C12 C11 H14 110.2(10)
N5 C12 C13 123.14(11)
N5 C12 C11 114.25(10)
C13 C12 C11 122.55(11)
C12 C13 C14 118.35(12)
C12 C13 H12 121.5(11)
C14 C13 H12 120.1(11)
C15 C14 C13 119.10(11)
C15 C14 H11 121.8(11)
C13 C14 H11 119.0(11)
C14 C15 C16 118.36(12)
C14 C15 H10 121.8(11)
C16 C15 H10 119.8(11)
N5 C16 C15 123.41(12)
N5 C16 H9 116.3(11)
C15 C16 H9 120.3(11)

loop_
_geom_bond_atom_site_label_1
_geom_bond_atom_site_label_2
_geom_bond_distance
N1 C1 1.3338(16)
N1 C5 1.3522(15)
N2 C4 1.3810(15)
N2 C11 1.4185(15)
N2 H13 0.86(2)
N3 C10 1.3436(15)
N3 C6 1.3663(15)
N3 C11 1.5038(15)
N4 C7 1.3449(17)
N4 H4 0.87(2)
N4 H5 0.87(2)
N5 C12 1.3375(15)
N5 C16 1.3395(16)
C1 C2 1.391(2)
C1 H3 0.969(19)
C2 C3 1.3798(19)
C2 H2 0.995(17)
C3 C4 1.3967(16)
C3 H1 0.995(18)
C4 C5 1.4101(17)
C5 C6 1.4674(16)
C6 C7 1.4212(17)
C7 C8 1.4117(17)
C8 C9 1.3725(18)
C8 H6 0.951(19)
C9 C10 1.3856(18)
C9 H7 0.966(17)
C10 H8 0.928(18)
C11 C12 1.5292(17)
C11 H14 0.951(17)
C12 C13 1.3900(16)
C13 C14 1.3920(18)
C13 H12 0.938(17)
C14 C15 1.3825(19)
C14 H11 0.954(19)
C15 C16 1.3881(18)
C15 H10 0.957(19)
C16 H9 0.952(18)
